data_7021118
loop_
_publ_author_name
'Prasad, Puja'
'Khan, Imran'
'Sasmal, Pijus K.'
'Koley, Debasis'
'Kondaiah, Paturu'
'Chakravarty, Akhil R.'

_publ_section_title
;
 Planar triazinium cations from vanadyl-mediated ring cyclizations: the
 thiazole species for efficient nuclear staining and photocytotoxicity.
;
_journal_issue 13
_journal_name_full 'Dalton transactions (Cambridge, England : 2003)'
_journal_page_first 4436
_journal_page_last 4449
_journal_paper_doi 10.1039/c2dt32810k
_journal_volume 42
_journal_year 2013
_chemical_formula_moiety 'C13 H8 Cl N3 O4 S'
_chemical_formula_sum 'C13 H8 Cl N3 O4 S'
_chemical_formula_weight 337.73
_chemical_name_systematic
;
?
;
_space_group_IT_number 14
_symmetry_cell_setting monoclinic
_symmetry_space_group_name_Hall '-P 2yn'
_symmetry_space_group_name_H-M 'P 1 21/n 1'
_atom_sites_solution_hydrogens geom
_atom_sites_solution_primary direct
_atom_sites_solution_secondary difmap
_audit_creation_method SHELXL-97
_cell_angle_alpha 90.00
_cell_angle_beta 94.152(2)
_cell_angle_gamma 90.00
_cell_formula_units_Z 4
_cell_length_a 7.9977(3)
_cell_length_b 17.1647(6)
_cell_length_c 9.7786(3)
_cell_measurement_temperature 293(2)
_cell_measurement_theta_max 30.53
_cell_measurement_theta_min 2.37
_cell_volume 1338.86(8)
_computing_cell_refinement 'Bruker Smart'
_computing_data_collection 'Bruker Smart'
_computing_data_reduction 'Bruker Saint'
_computing_molecular_graphics 'Ortep-3 for Windows (Farrugia, 1997)'
_computing_publication_material 'WinGX publication routines (Farrugia, 1999)'
_computing_structure_refinement 'SHELXL-97 (Sheldrick, 2008)'
_computing_structure_solution 'SHELXS-97 (Sheldrick, 1997)'
_diffrn_ambient_temperature 293(2)
_diffrn_detector_area_resol_mean 0.3
_diffrn_measured_fraction_theta_full 0.997
_diffrn_measured_fraction_theta_max 0.997
_diffrn_measurement_device_type 'Bruker Smart CCD Area Detector'
_diffrn_measurement_method 'omega scans'
_diffrn_radiation_monochromator graphite
_diffrn_radiation_source 'fine-focus sealed tube'
_diffrn_radiation_type MoK\a
_diffrn_radiation_wavelength 0.71073
_diffrn_reflns_av_R_equivalents 0.0423
_diffrn_reflns_av_sigmaI/netI 0.0457
_diffrn_reflns_limit_h_max 11
_diffrn_reflns_limit_h_min -11
_diffrn_reflns_limit_k_max 12
_diffrn_reflns_limit_k_min -24
_diffrn_reflns_limit_l_max 13
_diffrn_reflns_limit_l_min -13
_diffrn_reflns_number 15171
_diffrn_reflns_theta_full 30.53
_diffrn_reflns_theta_max 30.53
_diffrn_reflns_theta_min 2.37
_exptl_absorpt_coefficient_mu 0.464
_exptl_absorpt_correction_T_max 0.920
_exptl_absorpt_correction_T_min 0.878
_exptl_absorpt_correction_type empirical
_exptl_absorpt_process_details SADABS(Sheldrick,1997)
_exptl_crystal_colour greenish-yellow
_exptl_crystal_density_diffrn 1.676
_exptl_crystal_density_method 'not measured'
_exptl_crystal_description plate
_exptl_crystal_F_000 688
_exptl_crystal_size_max 0.28
_exptl_crystal_size_mid 0.20
_exptl_crystal_size_min 0.18
_refine_diff_density_max 0.327
_refine_diff_density_min -0.403
_refine_diff_density_rms 0.058
_refine_ls_extinction_coef 0.033(3)
_refine_ls_extinction_method SHELXL
_refine_ls_goodness_of_fit_ref 0.822
_refine_ls_hydrogen_treatment constr
_refine_ls_matrix_type full
_refine_ls_number_parameters 199
_refine_ls_number_reflns 4081
_refine_ls_number_restraints 0
_refine_ls_restrained_S_all 0.822
_refine_ls_R_factor_all 0.0909
_refine_ls_R_factor_gt 0.0466
_refine_ls_shift/su_max 0.000
_refine_ls_shift/su_mean 0.000
_refine_ls_structure_factor_coef Fsqd
_refine_ls_weighting_details 'calc w=1/[\s^2^(Fo^2^)+(0.1139P)^2^+0.4783P] where P=(Fo^2^+2Fc^2^)/3'
_refine_ls_weighting_scheme calc
_refine_ls_wR_factor_gt 0.1308
_refine_ls_wR_factor_ref 0.1688
_reflns_number_gt 2457
_reflns_number_total 4081
_reflns_threshold_expression >2\s(I)
_cod_data_source_file c2dt32810k.txt
_cod_data_source_block arc1
_cod_depositor_comments
;
The following automatic conversions were performed:

'_symmetry_cell_setting' value 'Monoclinic' changed to 'monoclinic'
according to /home/saulius/struct/CIF-dictionaries/cif_core.dic
dictionary named 'cif_core.dic' version 2.4.2 from 2011-04-26.

Automatic conversion script
Id: cif_fix_values 1891 2012-01-12 08:04:46Z andrius 
;
_cod_original_sg_symbol_H-M P21/n
_cod_database_code 7021118

loop_
_symmetry_equiv_pos_as_xyz
'x, y, z'
'-x+1/2, y+1/2, -z+1/2'
'-x, -y, -z'
'x-1/2, -y-1/2, z-1/2'

loop_
_atom_site_label
_atom_site_type_symbol
_atom_site_fract_x
_atom_site_fract_y
_atom_site_fract_z
_atom_site_U_iso_or_equiv
_atom_site_adp_type
_atom_site_occupancy
_atom_site_symmetry_multiplicity
_atom_site_calc_flag
_atom_site_refinement_flags
Cl1 Cl 0.32548(8) 0.13715(4) -0.01280(6) 0.04140(18) Uani 1 1 d .
S1 S -0.10257(9) 0.24744(4) 0.14926(7) 0.0461(2) Uani 1 1 d .
O1 O 0.4552(3) 0.12379(15) -0.1018(3) 0.0713(7) Uani 1 1 d .
O2 O 0.2701(3) 0.06455(13) 0.0396(3) 0.0693(7) Uani 1 1 d .
O3 O 0.1868(3) 0.17424(13) -0.0889(3) 0.0687(6) Uani 1 1 d .
O4 O 0.3858(3) 0.18636(14) 0.0972(2) 0.0765(7) Uani 1 1 d .
N1 N 0.1842(3) 0.14223(12) 0.4294(2) 0.0385(5) Uani 1 1 d .
N2 N 0.1132(3) 0.19866(12) 0.3563(2) 0.0434(5) Uani 1 1 d .
N3 N -0.0288(2) 0.10587(11) 0.20675(19) 0.0323(4) Uani 1 1 d .
C1 C 0.2873(3) -0.13203(15) 0.5177(3) 0.0440(6) Uani 1 1 d .
H1 H 0.2716 -0.1838 0.4919 0.053 Uiso 1 1 calc R
C2 C 0.3859(3) -0.11421(18) 0.6337(3) 0.0496(7) Uani 1 1 d .
H2 H 0.4382 -0.1540 0.6853 0.059 Uiso 1 1 calc R
C3 C 0.4089(3) -0.03691(17) 0.6754(3) 0.0448(6) Uani 1 1 d .
H3 H 0.4751 -0.0257 0.7550 0.054 Uiso 1 1 calc R
C4 C 0.3342(3) 0.02275(16) 0.5995(2) 0.0392(5) Uani 1 1 d .
H4 H 0.3499 0.0741 0.6282 0.047 Uiso 1 1 calc R
C5 C 0.2338(3) 0.00631(13) 0.4782(2) 0.0323(5) Uani 1 1 d .
C6 C 0.2091(3) -0.07218(14) 0.4370(2) 0.0356(5) Uani 1 1 d .
C7 C 0.1041(3) -0.08969(15) 0.3172(3) 0.0411(6) Uani 1 1 d .
H7 H 0.0894 -0.1415 0.2912 0.049 Uiso 1 1 calc R
C8 C 0.0244(3) -0.03311(14) 0.2392(2) 0.0382(5) Uani 1 1 d .
H8 H -0.0449 -0.0459 0.1620 0.046 Uiso 1 1 calc R
C9 C 0.0495(3) 0.04524(13) 0.2785(2) 0.0314(5) Uani 1 1 d .
C10 C 0.1537(3) 0.06665(13) 0.3936(2) 0.0313(5) Uani 1 1 d .
C11 C 0.0063(3) 0.18023(14) 0.2484(2) 0.0377(5) Uani 1 1 d .
C12 C -0.1936(3) 0.17449(16) 0.0520(3) 0.0431(6) Uani 1 1 d .
H12 H -0.2700 0.1834 -0.0227 0.052 Uiso 1 1 calc R
C13 C -0.1446(3) 0.10274(16) 0.0935(2) 0.0392(5) Uani 1 1 d .
H13 H -0.1832 0.0568 0.0518 0.047 Uiso 1 1 calc R

loop_
_atom_site_aniso_label
_atom_site_aniso_U_11
_atom_site_aniso_U_22
_atom_site_aniso_U_33
_atom_site_aniso_U_23
_atom_site_aniso_U_13
_atom_site_aniso_U_12
Cl1 0.0442(3) 0.0362(3) 0.0427(3) -0.0016(2) -0.0043(2) -0.0048(2)
S1 0.0520(4) 0.0357(3) 0.0490(4) 0.0038(3) -0.0075(3) 0.0070(3)
O1 0.0604(13) 0.0789(17) 0.0771(16) -0.0133(13) 0.0215(12) -0.0112(12)
O2 0.0792(16) 0.0516(13) 0.0776(16) 0.0194(12) 0.0088(13) -0.0122(11)
O3 0.0646(13) 0.0512(13) 0.0853(16) 0.0039(12) -0.0282(12) 0.0026(11)
O4 0.1004(18) 0.0640(15) 0.0602(14) -0.0243(12) -0.0279(12) 0.0044(13)
N1 0.0409(11) 0.0328(10) 0.0405(11) -0.0043(8) -0.0065(8) 0.0025(8)
N2 0.0510(12) 0.0295(10) 0.0478(12) -0.0034(9) -0.0091(10) -0.0004(9)
N3 0.0325(9) 0.0321(10) 0.0320(9) -0.0015(8) -0.0007(7) -0.0003(8)
C1 0.0482(14) 0.0345(13) 0.0499(15) 0.0069(11) 0.0081(11) 0.0060(11)
C2 0.0438(14) 0.0517(16) 0.0538(16) 0.0206(13) 0.0073(12) 0.0111(12)
C3 0.0383(12) 0.0540(16) 0.0415(14) 0.0078(12) -0.0012(10) 0.0018(11)
C4 0.0373(12) 0.0421(13) 0.0380(13) 0.0027(10) -0.0002(10) -0.0010(10)
C5 0.0300(10) 0.0330(11) 0.0339(11) 0.0013(9) 0.0025(8) 0.0005(9)
C6 0.0376(12) 0.0323(12) 0.0374(12) 0.0028(9) 0.0069(9) 0.0037(9)
C7 0.0493(14) 0.0312(12) 0.0427(13) -0.0040(10) 0.0026(11) -0.0011(10)
C8 0.0428(12) 0.0355(12) 0.0356(12) -0.0071(10) -0.0015(10) -0.0038(10)
C9 0.0327(10) 0.0290(11) 0.0322(11) -0.0003(9) 0.0007(8) -0.0008(9)
C10 0.0319(10) 0.0310(11) 0.0308(11) -0.0017(9) 0.0018(8) -0.0001(9)
C11 0.0390(12) 0.0328(12) 0.0405(13) -0.0016(10) -0.0030(10) 0.0030(10)
C12 0.0421(13) 0.0503(15) 0.0359(13) 0.0034(11) -0.0038(10) 0.0029(11)
C13 0.0383(12) 0.0431(14) 0.0352(12) -0.0010(10) -0.0049(10) -0.0007(10)

loop_
_atom_type_symbol
_atom_type_description
_atom_type_scat_dispersion_real
_atom_type_scat_dispersion_imag
_atom_type_scat_source
C C 0.0033 0.0016 'International Tables Vol C Tables 4.2.6.8 and 6.1.1.4'
H H 0.0000 0.0000 'International Tables Vol C Tables 4.2.6.8 and 6.1.1.4'
N N 0.0061 0.0033 'International Tables Vol C Tables 4.2.6.8 and 6.1.1.4'
O O 0.0106 0.0060 'International Tables Vol C Tables 4.2.6.8 and 6.1.1.4'
S S 0.1246 0.1234 'International Tables Vol C Tables 4.2.6.8 and 6.1.1.4'
Cl Cl 0.1484 0.1585 'International Tables Vol C Tables 4.2.6.8 and 6.1.1.4'

loop_
_geom_angle_atom_site_label_1
_geom_angle_atom_site_label_2
_geom_angle_atom_site_label_3
_geom_angle
O1 Cl1 O4 109.65(16)
O1 Cl1 O2 109.76(15)
O4 Cl1 O2 110.03(15)
O1 Cl1 O3 108.93(16)
O4 Cl1 O3 109.55(14)
O2 Cl1 O3 108.89(14)
C12 S1 C11 90.01(12)
N2 N1 C10 120.1(2)
N1 N2 C11 118.7(2)
C11 N3 C9 118.59(19)
C11 N3 C13 112.6(2)
C9 N3 C13 128.8(2)
C2 C1 C6 120.4(3)
C2 C1 H1 119.8
C6 C1 H1 119.8
C1 C2 C3 120.7(2)
C1 C2 H2 119.7
C3 C2 H2 119.7
C4 C3 C2 120.5(3)
C4 C3 H3 119.8
C2 C3 H3 119.8
C3 C4 C5 120.2(2)
C3 C4 H4 119.9
C5 C4 H4 119.9
C4 C5 C6 119.2(2)
C4 C5 C10 122.6(2)
C6 C5 C10 118.2(2)
C1 C6 C5 119.0(2)
C1 C6 C7 121.1(2)
C5 C6 C7 119.8(2)
C8 C7 C6 122.3(2)
C8 C7 H7 118.9
C6 C7 H7 118.9
C7 C8 C9 118.4(2)
C7 C8 H8 120.8
C9 C8 H8 120.8
N3 C9 C10 115.62(19)
N3 C9 C8 122.1(2)
C10 C9 C8 122.3(2)
N1 C10 C9 122.8(2)
N1 C10 C5 118.16(19)
C9 C10 C5 119.0(2)
N2 C11 N3 124.0(2)
N2 C11 S1 123.75(19)
N3 C11 S1 112.22(17)
C13 C12 S1 113.62(19)
C13 C12 H12 123.2
S1 C12 H12 123.2
C12 C13 N3 111.5(2)
C12 C13 H13 124.2
N3 C13 H13 124.2

loop_
_geom_bond_atom_site_label_1
_geom_bond_atom_site_label_2
_geom_bond_distance
Cl1 O1 1.420(2)
Cl1 O4 1.424(2)
Cl1 O2 1.430(2)
Cl1 O3 1.439(2)
S1 C12 1.704(3)
S1 C11 1.705(2)
N1 N2 1.309(3)
N1 C10 1.361(3)
N2 C11 1.347(3)
N3 C11 1.363(3)
N3 C9 1.380(3)
N3 C13 1.392(3)
C1 C2 1.368(4)
C1 C6 1.414(3)
C1 H1 0.9300
C2 C3 1.396(4)
C2 H2 0.9300
C3 C4 1.375(3)
C3 H3 0.9300
C4 C5 1.412(3)
C4 H4 0.9300
C5 C6 1.416(3)
C5 C10 1.446(3)
C6 C7 1.423(3)
C7 C8 1.364(3)
C7 H7 0.9300
C8 C9 1.409(3)
C8 H8 0.9300
C9 C10 1.401(3)
C12 C13 1.346(4)
C12 H12 0.9300
C13 H13 0.9300
